data_4326438
loop_
_publ_author_name
'Graeme Nawn'
'Kate M. Waldie'
'Simon R. Oakley'
'Brendan D. Peters'
'Derek Mandel'
'Brian O. Patrick'
'Robert McDonald'
'Robin G. Hicks'

_publ_section_title
;
 Redox-Active Bridging Ligands Based on Indigo Diimine ("Nindigo")
 Derivatives
;
_journal_name_full 'Inorganic Chemistry'
_journal_page_first 9826
_journal_page_last 9837
_journal_paper_doi 10.1021/ic200388y
_journal_volume 50
_journal_year 2011
_chemical_formula_sum 'C24 H28 N4'
_chemical_formula_weight 372.50
_chemical_name_systematic
;
 ?
;
_space_group_IT_number 14
_symmetry_cell_setting monoclinic
_symmetry_space_group_name_Hall '-P 2yn'
_symmetry_space_group_name_H-M 'P 1 21/n 1'
_atom_sites_solution_hydrogens geom
_atom_sites_solution_primary direct
_atom_sites_solution_secondary difmap
_audit_creation_method SHELXL-97
_cell_angle_alpha 90.00
_cell_angle_beta 100.662(5)
_cell_angle_gamma 90.00
_cell_formula_units_Z 2
_cell_length_a 6.6748(9)
_cell_length_b 8.7859(11)
_cell_length_c 17.067(3)
_cell_measurement_reflns_used 1486
_cell_measurement_temperature 173(2)
_cell_measurement_theta_max 23.77
_cell_measurement_theta_min 2.43
_cell_volume 983.6(3)
_computing_structure_refinement 'SHELXL-97 (Sheldrick, 1997)'
_diffrn_ambient_temperature 173(2)
_diffrn_measured_fraction_theta_full 0.963
_diffrn_measured_fraction_theta_max 0.963
_diffrn_measurement_device_type 'Bruker X8 APEX II'
_diffrn_measurement_method 'area detector'
_diffrn_radiation_monochromator graphite
_diffrn_radiation_source 'fine-focus sealed tube'
_diffrn_radiation_type MoK\a
_diffrn_radiation_wavelength 0.71073
_diffrn_reflns_av_R_equivalents 0.0324
_diffrn_reflns_av_sigmaI/netI 0.0399
_diffrn_reflns_limit_h_max 7
_diffrn_reflns_limit_h_min -7
_diffrn_reflns_limit_k_max 10
_diffrn_reflns_limit_k_min -7
_diffrn_reflns_limit_l_max 19
_diffrn_reflns_limit_l_min -19
_diffrn_reflns_number 4815
_diffrn_reflns_theta_full 24.99
_diffrn_reflns_theta_max 24.99
_diffrn_reflns_theta_min 2.43
_exptl_absorpt_coefficient_mu 0.076
_exptl_absorpt_correction_T_max 0.996
_exptl_absorpt_correction_T_min 0.837
_exptl_absorpt_correction_type multi-scan
_exptl_crystal_colour green
_exptl_crystal_density_diffrn 1.258
_exptl_crystal_description needle
_exptl_crystal_F_000 400
_exptl_crystal_size_max 0.30
_exptl_crystal_size_mid 0.12
_exptl_crystal_size_min 0.05
_refine_diff_density_max 0.180
_refine_diff_density_min -0.163
_refine_diff_density_rms 0.037
_refine_ls_extinction_method none
_refine_ls_goodness_of_fit_ref 1.057
_refine_ls_hydrogen_treatment mixed
_refine_ls_matrix_type full
_refine_ls_number_parameters 138
_refine_ls_number_reflns 1659
_refine_ls_number_restraints 0
_refine_ls_restrained_S_all 1.057
_refine_ls_R_factor_all 0.0625
_refine_ls_R_factor_gt 0.0385
_refine_ls_shift/su_max 0.000
_refine_ls_shift/su_mean 0.000
_refine_ls_structure_factor_coef Fsqd
_refine_ls_weighting_details 'calc w=1/[\s^2^(Fo^2^)+(0.0384P)^2^+0.2519P] where P=(Fo^2^+2Fc^2^)/3'
_refine_ls_weighting_scheme calc
_refine_ls_wR_factor_gt 0.0820
_refine_ls_wR_factor_ref 0.0941
_reflns_number_gt 1220
_reflns_number_total 1659
_reflns_threshold_expression >2sigma(I)
_cod_data_source_file ic200388y_si_004.cif
_cod_data_source_block rh041_0m
_cod_original_cell_volume 983.6(2)
_cod_original_sg_symbol_H-M 'P 21/n'
_cod_database_code 4326438

loop_
_symmetry_equiv_pos_as_xyz
'x, y, z'
'-x+1/2, y+1/2, -z+1/2'
'-x, -y, -z'
'x-1/2, -y-1/2, z-1/2'

loop_
_atom_site_label
_atom_site_type_symbol
_atom_site_fract_x
_atom_site_fract_y
_atom_site_fract_z
_atom_site_U_iso_or_equiv
_atom_site_adp_type
_atom_site_occupancy
_atom_site_symmetry_multiplicity
_atom_site_calc_flag
_atom_site_refinement_flags
C1 C 0.4013(2) 0.49896(19) 0.47658(10) 0.0215(4) Uani 1 1 d .
C2 C 0.3061(2) 0.62012(19) 0.42382(10) 0.0211(4) Uani 1 1 d .
C3 C 0.1018(2) 0.56214(19) 0.39043(10) 0.0219(4) Uani 1 1 d .
C4 C -0.0705(3) 0.6151(2) 0.33737(10) 0.0262(4) Uani 1 1 d .
H4 H -0.0682 0.7124 0.3133 0.031 Uiso 1 1 calc R
C5 C -0.2427(3) 0.5257(2) 0.32034(11) 0.0306(5) Uani 1 1 d .
H5 H -0.3584 0.5615 0.2840 0.037 Uiso 1 1 calc R
C6 C -0.2492(3) 0.3833(2) 0.35590(11) 0.0296(5) Uani 1 1 d .
H6 H -0.3701 0.3240 0.3440 0.036 Uiso 1 1 calc R
C7 C -0.0834(3) 0.3274(2) 0.40795(10) 0.0260(4) Uani 1 1 d .
H7 H -0.0883 0.2302 0.4319 0.031 Uiso 1 1 calc R
C8 C 0.0915(2) 0.41622(19) 0.42469(10) 0.0212(4) Uani 1 1 d .
C9 C 0.3442(3) 0.8777(2) 0.36433(10) 0.0263(4) Uani 1 1 d .
C10 C 0.5259(3) 0.9866(2) 0.37652(12) 0.0393(5) Uani 1 1 d .
H10A H 0.5511 1.0243 0.4315 0.059 Uiso 1 1 calc R
H10B H 0.4960 1.0726 0.3396 0.059 Uiso 1 1 calc R
H10C H 0.6469 0.9327 0.3662 0.059 Uiso 1 1 calc R
C11 C 0.2999(3) 0.8288(2) 0.27656(11) 0.0323(5) Uani 1 1 d .
H11A H 0.4270 0.7967 0.2605 0.048 Uiso 1 1 calc R
H11B H 0.2413 0.9146 0.2434 0.048 Uiso 1 1 calc R
H11C H 0.2031 0.7438 0.2697 0.048 Uiso 1 1 calc R
C12 C 0.1631(3) 0.9588(2) 0.38930(12) 0.0377(5) Uani 1 1 d .
H12A H 0.0495 0.8872 0.3867 0.057 Uiso 1 1 calc R
H12B H 0.1208 1.0444 0.3532 0.057 Uiso 1 1 calc R
H12C H 0.2031 0.9967 0.4440 0.057 Uiso 1 1 calc R
N1 N 0.2724(2) 0.37938(17) 0.47498(9) 0.0236(4) Uani 1 1 d .
N2 N 0.4087(2) 0.74681(16) 0.41704(8) 0.0244(4) Uani 1 1 d .
H1B H 0.547(5) 0.753(3) 0.445(2) 0.016(8) Uiso 0.50 1 d P
H1A H 0.308(5) 0.301(4) 0.506(2) 0.016(9) Uiso 0.50 1 d P

loop_
_atom_site_aniso_label
_atom_site_aniso_U_11
_atom_site_aniso_U_22
_atom_site_aniso_U_33
_atom_site_aniso_U_23
_atom_site_aniso_U_13
_atom_site_aniso_U_12
C1 0.0241(9) 0.0224(9) 0.0184(9) 0.0011(8) 0.0049(7) 0.0038(7)
C2 0.0235(9) 0.0221(9) 0.0182(9) -0.0005(8) 0.0055(7) 0.0029(8)
C3 0.0248(9) 0.0228(9) 0.0185(9) -0.0027(8) 0.0053(7) 0.0026(7)
C4 0.0298(10) 0.0266(10) 0.0214(10) 0.0020(8) 0.0030(7) 0.0039(8)
C5 0.0265(10) 0.0369(11) 0.0264(11) -0.0028(9) -0.0002(8) 0.0053(9)
C6 0.0242(10) 0.0309(11) 0.0329(11) -0.0075(9) 0.0029(8) -0.0047(8)
C7 0.0287(10) 0.0230(9) 0.0272(11) -0.0016(8) 0.0072(8) -0.0002(8)
C8 0.0229(9) 0.0232(9) 0.0186(9) -0.0007(8) 0.0061(7) 0.0034(8)
C9 0.0303(10) 0.0233(10) 0.0229(10) 0.0047(8) -0.0018(8) 0.0013(8)
C10 0.0449(12) 0.0333(11) 0.0359(12) 0.0112(9) -0.0028(10) -0.0082(9)
C11 0.0369(11) 0.0338(11) 0.0254(11) 0.0062(9) 0.0038(8) 0.0011(9)
C12 0.0417(12) 0.0312(11) 0.0361(12) -0.0041(9) -0.0035(9) 0.0097(9)
N1 0.0250(8) 0.0223(8) 0.0228(9) 0.0041(7) 0.0031(6) 0.0011(7)
N2 0.0243(8) 0.0251(9) 0.0228(8) 0.0057(7) 0.0014(6) 0.0016(7)

loop_
_atom_type_symbol
_atom_type_description
_atom_type_scat_dispersion_real
_atom_type_scat_dispersion_imag
_atom_type_scat_source
C C 0.0033 0.0016 'International Tables Vol C Tables 4.2.6.8 and 6.1.1.4'
H H 0.0000 0.0000 'International Tables Vol C Tables 4.2.6.8 and 6.1.1.4'
N N 0.0061 0.0033 'International Tables Vol C Tables 4.2.6.8 and 6.1.1.4'

loop_
_geom_angle_atom_site_label_1
_geom_angle_atom_site_label_2
_geom_angle_atom_site_label_3
_geom_angle
_geom_angle_site_symmetry_1
_geom_angle_site_symmetry_3
N1 C1 C1 123.0(2) . 3_666
N1 C1 C2 110.49(14) . .
C1 C1 C2 126.5(2) 3_666 .
N2 C2 C1 119.57(14) . .
N2 C2 C3 135.76(15) . .
C1 C2 C3 104.67(14) . .
C4 C3 C8 118.03(15) . .
C4 C3 C2 136.53(16) . .
C8 C3 C2 105.44(14) . .
C5 C4 C3 119.89(17) . .
C5 C4 H4 120.1 . .
C3 C4 H4 120.1 . .
C4 C5 C6 120.75(17) . .
C4 C5 H5 119.6 . .
C6 C5 H5 119.6 . .
C7 C6 C5 121.03(17) . .
C7 C6 H6 119.5 . .
C5 C6 H6 119.5 . .
C6 C7 C8 118.52(17) . .
C6 C7 H7 120.7 . .
C8 C7 H7 120.7 . .
N1 C8 C7 126.84(16) . .
N1 C8 C3 111.38(14) . .
C7 C8 C3 121.78(15) . .
N2 C9 C10 105.69(14) . .
N2 C9 C12 110.48(15) . .
C10 C9 C12 108.58(16) . .
N2 C9 C11 111.03(14) . .
C10 C9 C11 108.26(16) . .
C12 C9 C11 112.52(14) . .
C9 C10 H10A 109.5 . .
C9 C10 H10B 109.5 . .
H10A C10 H10B 109.5 . .
C9 C10 H10C 109.5 . .
H10A C10 H10C 109.5 . .
H10B C10 H10C 109.5 . .
C9 C11 H11A 109.5 . .
C9 C11 H11B 109.5 . .
H11A C11 H11B 109.5 . .
C9 C11 H11C 109.5 . .
H11A C11 H11C 109.5 . .
H11B C11 H11C 109.5 . .
C9 C12 H12A 109.5 . .
C9 C12 H12B 109.5 . .
H12A C12 H12B 109.5 . .
C9 C12 H12C 109.5 . .
H12A C12 H12C 109.5 . .
H12B C12 H12C 109.5 . .
C1 N1 C8 108.01(14) . .
C1 N1 H1A 120(2) . .
C8 N1 H1A 132(2) . .
C2 N2 C9 127.74(14) . .
C2 N2 H1B 118.2(19) . .
C9 N2 H1B 113.7(19) . .

loop_
_geom_bond_atom_site_label_1
_geom_bond_atom_site_label_2
_geom_bond_distance
_geom_bond_site_symmetry_2
C1 N1 1.355(2) .
C1 C1 1.409(3) 3_666
C1 C2 1.462(2) .
C2 N2 1.323(2) .
C2 C3 1.469(2) .
C3 C4 1.405(2) .
C3 C8 1.416(2) .
C4 C5 1.379(2) .
C4 H4 0.9500 .
C5 C6 1.394(3) .
C5 H5 0.9500 .
C6 C7 1.376(2) .
C6 H6 0.9500 .
C7 C8 1.389(2) .
C7 H7 0.9500 .
C8 N1 1.384(2) .
C9 N2 1.474(2) .
C9 C10 1.528(2) .
C9 C12 1.530(3) .
C9 C11 1.534(2) .
C10 H10A 0.9800 .
C10 H10B 0.9800 .
C10 H10C 0.9800 .
C11 H11A 0.9800 .
C11 H11B 0.9800 .
C11 H11C 0.9800 .
C12 H12A 0.9800 .
C12 H12B 0.9800 .
C12 H12C 0.9800 .
N1 H1A 0.87(4) .
N2 H1B 0.96(4) .

loop_
_geom_torsion_atom_site_label_1
_geom_torsion_atom_site_label_2
_geom_torsion_atom_site_label_3
_geom_torsion_atom_site_label_4
_geom_torsion
_geom_torsion_site_symmetry_1
N1 C1 C2 N2 -179.79(15) .
C1 C1 C2 N2 0.1(3) 3_666
N1 C1 C2 C3 0.88(19) .
C1 C1 C2 C3 -179.2(2) 3_666
N2 C2 C3 C4 0.3(4) .
C1 C2 C3 C4 179.4(2) .
N2 C2 C3 C8 -179.14(19) .
C1 C2 C3 C8 0.03(18) .
C8 C3 C4 C5 0.2(3) .
C2 C3 C4 C5 -179.16(19) .
C3 C4 C5 C6 0.7(3) .
C4 C5 C6 C7 -0.9(3) .
C5 C6 C7 C8 0.2(3) .
C6 C7 C8 N1 -179.82(17) .
C6 C7 C8 C3 0.7(3) .
C4 C3 C8 N1 179.56(15) .
C2 C3 C8 N1 -0.91(19) .
C4 C3 C8 C7 -0.9(3) .
C2 C3 C8 C7 178.61(15) .
C1 C1 N1 C8 178.7(2) 3_666
C2 C1 N1 C8 -1.45(19) .
C7 C8 N1 C1 -178.00(17) .
C3 C8 N1 C1 1.49(19) .
C1 C2 N2 C9 176.57(16) .
C3 C2 N2 C9 -4.4(3) .
C10 C9 N2 C2 -176.23(17) .
C12 C9 N2 C2 66.5(2) .
C11 C9 N2 C2 -59.1(2) .
